data_7229532
loop_
_publ_author_name
'Yamasaki, Yutaro'
'Sekiya, Ryo'
'Haino, Takeharu'

_publ_section_title
;
 Hexameric assembly of 5,17-di-substituted calix[4]arene in the solid
 state
;
_journal_name_full CrystEngComm
_journal_paper_doi 10.1039/C7CE01515A
_journal_year 2017
_chemical_absolute_configuration rm
_chemical_formula_moiety 'C56 H62 N2 O8'
_chemical_formula_sum 'C56 H62 N2 O8'
_chemical_formula_weight 891.07
_chemical_name_systematic
;
 ?
;
_space_group_IT_number 143
_symmetry_cell_setting trigonal
_symmetry_Int_Tables_number 143
_symmetry_space_group_name_Hall 'P 3'
_symmetry_space_group_name_H-M 'P 3'
_atom_sites_solution_hydrogens mixed
_audit_creation_date 2017-08-07T18:05:05-00:00
_audit_creation_method 'WinGX routine CIF_UPDATE'
_audit_update_record
;
2017-10-26 deposited with the CCDC.
2017-10-31 downloaded from the CCDC.
;
_cell_angle_alpha 90
_cell_angle_beta 90
_cell_angle_gamma 120
_cell_formula_units_Z 3
_cell_length_a 21.430(3)
_cell_length_b 21.430(3)
_cell_length_c 9.6863(13)
_cell_measurement_reflns_used 5557
_cell_measurement_temperature 123(2)
_cell_measurement_theta_max 21.39
_cell_measurement_theta_min 2.37
_cell_volume 3852.4(9)
_computing_cell_refinement 'Bruker SAINT'
_computing_data_collection 'Bruker APEX2'
_computing_data_reduction 'SHELXS-2013 (Sheldrick, 2013)'
_computing_structure_refinement 'SHELXL-2013 (Sheldrick, 2013)'
_diffrn_ambient_temperature 123(2)
_diffrn_measured_fraction_theta_full 0.625
_diffrn_measured_fraction_theta_max 0.998
_diffrn_measurement_device_type 'Bluker APEX-II CCD'
_diffrn_measurement_method '\w scans'
_diffrn_radiation_monochromator graphite
_diffrn_radiation_probe x-ray
_diffrn_radiation_source 'sealed tube'
_diffrn_radiation_type MoK\a
_diffrn_radiation_wavelength 0.71073
_diffrn_reflns_av_R_equivalents 0.0254
_diffrn_reflns_av_unetI/netI 0.0342
_diffrn_reflns_limit_h_max 20
_diffrn_reflns_limit_h_min -22
_diffrn_reflns_limit_k_max 22
_diffrn_reflns_limit_k_min -10
_diffrn_reflns_limit_l_max 9
_diffrn_reflns_limit_l_min -9
_diffrn_reflns_number 13315
_diffrn_reflns_theta_full 25.242
_diffrn_reflns_theta_max 21.429
_diffrn_reflns_theta_min 1.901
_exptl_absorpt_coefficient_mu 0.076
_exptl_absorpt_correction_type none
_exptl_crystal_colour colorless
_exptl_crystal_density_diffrn 1.152
_exptl_crystal_description block
_exptl_crystal_F_000 1428
_exptl_crystal_size_max 0.21
_exptl_crystal_size_mid 0.1
_exptl_crystal_size_min 0.06
_refine_diff_density_max 0.201
_refine_diff_density_min -0.137
_refine_diff_density_rms 0.029
_refine_ls_abs_structure_details
;
 Flack x determined using 2383 quotients [(I+)-(I-)]/[(I+)+(I-)]
 (Parsons and Flack (2004), Acta Cryst. A60, s61).
;
_refine_ls_abs_structure_Flack 0.0(5)
_refine_ls_extinction_method none
_refine_ls_goodness_of_fit_ref 1.062
_refine_ls_hydrogen_treatment mixed
_refine_ls_matrix_type full
_refine_ls_number_parameters 526
_refine_ls_number_reflns 5749
_refine_ls_number_restraints 1
_refine_ls_restrained_S_all 1.062
_refine_ls_R_factor_all 0.0418
_refine_ls_R_factor_gt 0.037
_refine_ls_shift/su_max 0
_refine_ls_shift/su_mean 0
_refine_ls_structure_factor_coef Fsqd
_refine_ls_weighting_details
;
 w=1/[\s^2^(Fo^2^)+(0.0523P)^2^+0.5966P]
 where P=(Fo^2^+2Fc^2^)/3
;
_refine_ls_weighting_scheme calc
_refine_ls_wR_factor_gt 0.092
_refine_ls_wR_factor_ref 0.0955
_reflns_Friedel_coverage 0.971
_reflns_Friedel_fraction_full 0.607
_reflns_Friedel_fraction_max 0.969
_reflns_number_gt 5201
_reflns_number_total 5749
_reflns_threshold_expression 'I > 2\s(I)'
_cod_data_source_file c7ce01515a2.cif
_cod_data_source_block nPrOH
_cod_depositor_comments
;
The following automatic conversions were performed:

'_diffrn_radiation_probe' value 'X-ray' changed to 'x-ray' according
to
/home/data/users/saulius/crontab/automatic-downloads/rss-feeds/RSC/lib/dictionaries/cif_core.dic
dictionary named 'cif_core.dic' version 2.4.2 from 2011-04-26.

Automatic conversion script
Id: cif_fix_values 4973 2017-02-22 13:04:09Z antanas 
;
_cod_original_cell_volume 3852.4(11)
_cod_database_code 7229532

loop_
_symmetry_equiv_pos_as_xyz
'x, y, z'
'-y, x-y, z'
'-x+y, -x, z'

loop_
_atom_site_label
_atom_site_type_symbol
_atom_site_fract_x
_atom_site_fract_y
_atom_site_fract_z
_atom_site_U_iso_or_equiv
_atom_site_adp_type
_atom_site_occupancy
_atom_site_site_symmetry_order
_atom_site_calc_flag
_atom_site_refinement_flags_posn
_atom_site_refinement_flags_adp
_atom_site_refinement_flags_occupancy
_atom_site_disorder_assembly
_atom_site_disorder_group
C1A C 0.4885(3) -0.0706(2) 1.1273(3) 0.0388(6) Uani 0.624(3) 1 d G . P A 1
C2A C 0.4853(3) -0.1282(2) 1.1996(4) 0.0388(6) Uani 0.624(3) 1 d G . P A 1
H2A H 0.4911 -0.1637 1.1521 0.047 Uiso 0.624(3) 1 calc R U P A 1
C3A C 0.4735(3) -0.1338(2) 1.3413(4) 0.0388(6) Uani 0.624(3) 1 d G . P A 1
H3A H 0.4713 -0.1732 1.3906 0.047 Uiso 0.624(3) 1 calc R U P A 1
C4A C 0.4649(3) -0.0818(2) 1.4107(4) 0.0388(6) Uani 0.624(3) 1 d G . P A 1
H4A H 0.4569 -0.0856 1.5076 0.047 Uiso 0.624(3) 1 calc R U P A 1
C5A C 0.4681(3) -0.0242(2) 1.3385(5) 0.0388(6) Uani 0.624(3) 1 d G . P A 1
H5A H 0.4623 0.0113 1.3859 0.047 Uiso 0.624(3) 1 calc R U P A 1
C6A C 0.4799(3) -0.0186(2) 1.1968(5) 0.0388(6) Uani 0.624(3) 1 d G . P A 1
H6A H 0.4821 0.0207 1.1474 0.047 Uiso 0.624(3) 1 calc R U P A 1
C9A C 0.1783(3) 0.4041(2) 1.1273(3) 0.0388(6) Uani 0.624(3) 1 d G . P A 1
C10A C 0.1869(3) 0.3521(2) 1.1969(5) 0.0388(6) Uani 0.624(3) 1 d G . P A 1
H10A H 0.1847 0.3128 1.1476 0.047 Uiso 0.624(3) 1 calc R U P A 1
C11A C 0.1987(3) 0.3578(2) 1.3386(5) 0.0388(6) Uani 0.624(3) 1 d G . P A 1
H11A H 0.2045 0.3222 1.3861 0.047 Uiso 0.624(3) 1 calc R U P A 1
C12A C 0.2018(3) 0.4154(2) 1.4108(4) 0.0388(6) Uani 0.624(3) 1 d G . P A 1
H12A H 0.2099 0.4192 1.5076 0.047 Uiso 0.624(3) 1 calc R U P A 1
C13A C 0.1933(3) 0.4673(2) 1.3412(4) 0.0388(6) Uani 0.624(3) 1 d G . P A 1
H13A H 0.1954 0.5067 1.3905 0.047 Uiso 0.624(3) 1 calc R U P A 1
C14A C 0.1815(3) 0.4617(2) 1.1995(4) 0.0388(6) Uani 0.624(3) 1 d G . P A 1
H14A H 0.1757 0.4972 1.1519 0.047 Uiso 0.624(3) 1 calc R U P A 1
C1B C 0.4579(4) -0.0747(4) 1.1098(6) 0.0388(6) Uani 0.376(3) 1 d G . P A 2
C2B C 0.3920(4) -0.1339(4) 1.1458(7) 0.0388(6) Uani 0.376(3) 1 d G . P A 2
H2B H 0.3646 -0.1695 1.0786 0.047 Uiso 0.376(3) 1 calc R U P A 2
C3B C 0.3663(3) -0.1409(4) 1.2799(7) 0.0388(6) Uani 0.376(3) 1 d G . P A 2
H3B H 0.3213 -0.1814 1.3045 0.047 Uiso 0.376(3) 1 calc R U P A 2
C4B C 0.4065(4) -0.0888(4) 1.3781(6) 0.0437(13) Uani 0.376(3) 1 d G . P A 2
H4B H 0.3889 -0.0936 1.4698 0.052 Uiso 0.376(3) 1 calc R U P A 2
C5B C 0.4724(4) -0.0296(4) 1.3422(8) 0.0437(13) Uani 0.376(3) 1 d G . P A 2
H5B H 0.4998 0.006 1.4093 0.052 Uiso 0.376(3) 1 calc R U P A 2
C6B C 0.4981(3) -0.0226(4) 1.2080(9) 0.0437(13) Uani 0.376(3) 1 d G . P A 2
H6B H 0.5431 0.0178 1.1834 0.052 Uiso 0.376(3) 1 calc R U P A 2
C9B C 0.2091(4) 0.4080(4) 1.1095(7) 0.0437(13) Uani 0.376(3) 1 d G . P A 2
C10B C 0.1688(3) 0.3556(4) 1.2073(9) 0.0437(13) Uani 0.376(3) 1 d G . P A 2
H10B H 0.1239 0.3152 1.1822 0.052 Uiso 0.376(3) 1 calc R U P A 2
C11B C 0.1942(4) 0.3625(4) 1.3417(8) 0.0437(13) Uani 0.376(3) 1 d G . P A 2
H11B H 0.1666 0.3267 1.4085 0.052 Uiso 0.376(3) 1 calc R U P A 2
C12B C 0.2598(4) 0.4217(4) 1.3784(6) 0.0437(13) Uani 0.376(3) 1 d G . P A 2
H12B H 0.2772 0.4264 1.4702 0.052 Uiso 0.376(3) 1 calc R U P A 2
C13B C 0.3002(4) 0.4741(4) 1.2806(8) 0.0437(13) Uani 0.376(3) 1 d G . P A 2
H13B H 0.3451 0.5146 1.3057 0.052 Uiso 0.376(3) 1 calc R U P A 2
C14B C 0.2748(4) 0.4672(4) 1.1462(7) 0.0437(13) Uani 0.376(3) 1 d G . P A 2
H14B H 0.3024 0.503 1.0794 0.052 Uiso 0.376(3) 1 calc R U P A 2
C51A C 0.4168(7) 0.1261(8) 0.2579(18) 0.0499(8) Uani 0.488(6) 1 d . . P B 3
H51A H 0.4193 0.0818 0.2412 0.06 Uiso 0.488(6) 1 calc R U P B 3
H51B H 0.4662 0.1681 0.2523 0.06 Uiso 0.488(6) 1 calc R U P B 3
C52A C 0.3666(6) 0.1330(6) 0.1491(10) 0.0499(8) Uani 0.488(6) 1 d . . P B 3
H52A H 0.3156 0.0979 0.1706 0.06 Uiso 0.488(6) 1 calc R U P B 3
H52B H 0.3729 0.182 0.1535 0.06 Uiso 0.488(6) 1 calc R U P B 3
C53A C 0.3847(6) 0.1189(6) 0.0039(11) 0.0499(8) Uani 0.488(6) 1 d . . P B 3
H53A H 0.3571 0.1291 -0.0641 0.075 Uiso 0.488(6) 1 calc R U P B 3
H53B H 0.3723 0.0684 -0.0038 0.075 Uiso 0.488(6) 1 calc R U P B 3
H53C H 0.4364 0.1503 -0.0133 0.075 Uiso 0.488(6) 1 calc R U P B 3
C51B C 0.3986(6) 0.1090(7) 0.2605(17) 0.0499(8) Uani 0.512(6) 1 d . . P B 4
H51C H 0.4179 0.1563 0.2142 0.06 Uiso 0.512(6) 1 calc R U P B 4
H51D H 0.4407 0.1021 0.2726 0.06 Uiso 0.512(6) 1 calc R U P B 4
C52B C 0.3644(5) 0.0665(6) 0.1697(10) 0.0499(8) Uani 0.512(6) 1 d . . P B 4
H52C H 0.3149 0.0589 0.1734 0.06 Uiso 0.512(6) 1 calc R U P B 4
H52D H 0.3609 0.02 0.1945 0.06 Uiso 0.512(6) 1 calc R U P B 4
C53B C 0.3890(6) 0.0819(6) 0.0178(10) 0.0499(8) Uani 0.512(6) 1 d . . P B 4
H53D H 0.3542 0.0425 -0.0405 0.075 Uiso 0.512(6) 1 calc R U P B 4
H53E H 0.4365 0.086 0.0086 0.075 Uiso 0.512(6) 1 calc R U P B 4
H53F H 0.3921 0.1272 -0.0114 0.075 Uiso 0.512(6) 1 calc R U P B 4
C54A C 0.2502(7) 0.2074(8) 0.2564(18) 0.0499(8) Uani 0.491(6) 1 d . . P C 5
H54A H 0.2479 0.2518 0.2395 0.06 Uiso 0.491(6) 1 calc R U P C 5
H54B H 0.2009 0.1654 0.2499 0.06 Uiso 0.491(6) 1 calc R U P C 5
C55A C 0.3005(6) 0.2008(6) 0.1498(10) 0.0499(8) Uani 0.491(6) 1 d . . P C 5
H55A H 0.3513 0.2362 0.1717 0.06 Uiso 0.491(6) 1 calc R U P C 5
H55B H 0.2945 0.152 0.1545 0.06 Uiso 0.491(6) 1 calc R U P C 5
C56A C 0.2825(6) 0.2147(6) 0.0044(11) 0.0499(8) Uani 0.491(6) 1 d . . P C 5
H56A H 0.3107 0.2051 -0.0632 0.075 Uiso 0.491(6) 1 calc R U P C 5
H56B H 0.2943 0.265 -0.0033 0.075 Uiso 0.491(6) 1 calc R U P C 5
H56C H 0.231 0.1829 -0.0135 0.075 Uiso 0.491(6) 1 calc R U P C 5
C54B C 0.2678(7) 0.2239(7) 0.2624(18) 0.0499(8) Uani 0.509(6) 1 d . . P C 6
H54C H 0.2488 0.1767 0.2159 0.06 Uiso 0.509(6) 1 calc R U P C 6
H54D H 0.2255 0.2304 0.2746 0.06 Uiso 0.509(6) 1 calc R U P C 6
C55B C 0.3025(5) 0.2675(6) 0.1701(10) 0.0499(8) Uani 0.509(6) 1 d . . P C 6
H55C H 0.3522 0.2755 0.1735 0.06 Uiso 0.509(6) 1 calc R U P C 6
H55D H 0.3056 0.3138 0.1947 0.06 Uiso 0.509(6) 1 calc R U P C 6
C56B C 0.2772(6) 0.2512(6) 0.0179(10) 0.0499(8) Uani 0.509(6) 1 d . . P C 6
H56D H 0.3114 0.2907 -0.0411 0.075 Uiso 0.509(6) 1 calc R U P C 6
H56E H 0.2294 0.2464 0.0093 0.075 Uiso 0.509(6) 1 calc R U P C 6
H56F H 0.2747 0.2061 -0.0109 0.075 Uiso 0.509(6) 1 calc R U P C 6
O5 O 0.28148(15) 0.21020(15) 0.3942(3) 0.0367(7) Uani 1 1 d . . . . .
O6 O 0.20350(14) 0.04223(14) 0.3636(3) 0.0329(7) Uani 1 1 d . . . . .
O7 O 0.38510(15) 0.12306(15) 0.3944(3) 0.0368(7) Uani 1 1 d . . . . .
O8 O 0.46316(14) 0.29122(14) 0.3637(3) 0.0330(7) Uani 1 1 d . . . . .
C49 C 0.1432(2) -0.0082(2) 0.1526(4) 0.0378(11) Uani 1 1 d . . . . .
H49A H 0.1834 -0.0145 0.1194 0.045 Uiso 1 1 calc R U . . .
H49B H 0.154 0.0409 0.127 0.045 Uiso 1 1 calc R U . . .
C46 C 0.5236(2) 0.3414(2) 0.1524(4) 0.0380(11) Uani 1 1 d . . . . .
H46A H 0.4832 0.3473 0.1189 0.046 Uiso 1 1 calc R U . . .
H46B H 0.5131 0.2924 0.1268 0.046 Uiso 1 1 calc R U . . .
C50 C 0.0740(3) -0.0630(3) 0.0810(5) 0.0580(15) Uani 1 1 d . . . . .
H50A H 0.0341 -0.0563 0.1117 0.087 Uiso 1 1 calc R U . . .
H50B H 0.0634 -0.1118 0.1043 0.087 Uiso 1 1 calc R U . . .
H50C H 0.0798 -0.0561 -0.0192 0.087 Uiso 1 1 calc R U . . .
C47 C 0.5927(3) 0.3965(3) 0.0814(5) 0.0574(15) Uani 1 1 d . . . . .
H47A H 0.6329 0.3909 0.114 0.086 Uiso 1 1 calc R U . . .
H47B H 0.6022 0.4452 0.1031 0.086 Uiso 1 1 calc R U . . .
H47C H 0.5874 0.389 -0.0187 0.086 Uiso 1 1 calc R U . . .
C45 C 0.5279(2) 0.3485(2) 0.3071(4) 0.0334(11) Uani 1 1 d . . . . .
H45A H 0.57 0.3459 0.3417 0.04 Uiso 1 1 calc R U . . .
H45B H 0.5336 0.3956 0.3348 0.04 Uiso 1 1 calc R U . . .
C48 C 0.1386(2) -0.0154(2) 0.3071(4) 0.0339(11) Uani 1 1 d . . . . .
H48A H 0.0964 -0.0127 0.3414 0.041 Uiso 1 1 calc R U . . .
H48B H 0.133 -0.0623 0.335 0.041 Uiso 1 1 calc R U . . .
H15 H 0.181(2) 0.444(3) 0.939(4) 0.034(12) Uiso 1 1 d . . . . .
H7 H 0.490(2) -0.109(2) 0.940(4) 0.031(12) Uiso 1 1 d . . . . .
C7 C 0.4967(3) -0.0653(3) 0.9701(5) 0.0474(13) Uani 1 1 d . . . . .
C8 C 0.4528(3) -0.0431(3) 0.8834(6) 0.0558(14) Uani 1 1 d . . . . .
C15 C 0.1700(3) 0.3985(3) 0.9702(5) 0.0460(13) Uani 1 1 d . . . . .
C16 C 0.2142(3) 0.3767(3) 0.8835(6) 0.0560(14) Uani 1 1 d . . . . .
C17 C 0.4105(2) 0.0955(2) 0.4946(5) 0.0363(11) Uani 1 1 d . . . . .
C18 C 0.3635(2) 0.0278(2) 0.5477(5) 0.0382(12) Uani 1 1 d . . . . .
C19 C 0.3890(2) -0.0008(2) 0.6463(5) 0.0421(12) Uani 1 1 d . . . . .
H19 H 0.358 -0.0479 0.6811 0.05 Uiso 1 1 calc R U . . .
C20 C 0.4589(2) 0.0380(2) 0.6946(5) 0.0397(12) Uani 1 1 d . . . . .
C21 C 0.5043(2) 0.1072(2) 0.6438(5) 0.0372(11) Uani 1 1 d . . . . .
H21 H 0.5524 0.134 0.677 0.045 Uiso 1 1 calc R U . . .
C22 C 0.4800(2) 0.1372(2) 0.5451(4) 0.0322(11) Uani 1 1 d . . . . .
C23 C 0.5252(2) 0.2157(2) 0.5054(4) 0.0306(10) Uani 1 1 d . . . . .
H23A H 0.5239 0.221 0.4041 0.037 Uiso 1 1 calc R U . . .
H23B H 0.5759 0.2342 0.5334 0.037 Uiso 1 1 calc R U . . .
C24 C 0.4619(2) 0.2902(2) 0.5062(4) 0.0287(11) Uani 1 1 d . . . . .
C25 C 0.4953(2) 0.2582(2) 0.5775(4) 0.0276(10) Uani 1 1 d . . . . .
C26 C 0.4957(2) 0.2602(2) 0.7204(4) 0.0352(11) Uani 1 1 d . . . . .
H26 H 0.5203 0.2408 0.7703 0.042 Uiso 1 1 calc R U . . .
C27 C 0.4609(2) 0.2901(3) 0.7918(4) 0.0375(12) Uani 1 1 d . . . . .
H27 H 0.4616 0.2913 0.8898 0.045 Uiso 1 1 calc R U . . .
C28 C 0.4256(2) 0.3178(2) 0.7189(5) 0.0379(12) Uani 1 1 d . . . . .
H28 H 0.4007 0.3371 0.768 0.045 Uiso 1 1 calc R U . . .
C29 C 0.4248(2) 0.3186(2) 0.5766(5) 0.0305(11) Uani 1 1 d . . . . .
C30 C 0.3814(2) 0.3465(2) 0.5018(5) 0.0398(12) Uani 1 1 d . . . . .
H30A H 0.3841 0.3407 0.401 0.048 Uiso 1 1 calc R U . . .
H30B H 0.4019 0.3984 0.5217 0.048 Uiso 1 1 calc R U . . .
C31 C 0.2563(2) 0.2378(2) 0.4950(5) 0.0356(11) Uani 1 1 d . . . . .
C32 C 0.3031(2) 0.3054(2) 0.5482(5) 0.0392(12) Uani 1 1 d . . . . .
C33 C 0.2777(2) 0.3341(2) 0.6469(5) 0.0416(12) Uani 1 1 d . . . . .
H33 H 0.3088 0.381 0.6824 0.05 Uiso 1 1 calc R U . . .
C34 C 0.2074(2) 0.2951(2) 0.6940(5) 0.0401(12) Uani 1 1 d . . . . .
C35 C 0.1625(2) 0.2262(2) 0.6440(5) 0.0365(11) Uani 1 1 d . . . . .
H35 H 0.1146 0.1991 0.6778 0.044 Uiso 1 1 calc R U . . .
C36 C 0.1868(2) 0.1961(2) 0.5446(4) 0.0312(11) Uani 1 1 d . . . . .
C37 C 0.1418(2) 0.1179(2) 0.5053(4) 0.0312(10) Uani 1 1 d . . . . .
H37A H 0.1434 0.1126 0.404 0.037 Uiso 1 1 calc R U . . .
H37B H 0.091 0.0996 0.5326 0.037 Uiso 1 1 calc R U . . .
C38 C 0.2046(2) 0.0431(2) 0.5068(4) 0.0276(10) Uani 1 1 d . . . . .
C39 C 0.1711(2) 0.0750(2) 0.5778(4) 0.0271(10) Uani 1 1 d . . . . .
C40 C 0.1710(2) 0.0735(2) 0.7205(4) 0.0353(11) Uani 1 1 d . . . . .
H40 H 0.1467 0.0932 0.7704 0.042 Uiso 1 1 calc R U . . .
C41 C 0.2056(2) 0.0435(3) 0.7916(4) 0.0368(12) Uani 1 1 d . . . . .
H41 H 0.2048 0.0423 0.8897 0.044 Uiso 1 1 calc R U . . .
C42 C 0.2413(2) 0.0157(2) 0.7191(5) 0.0386(12) Uani 1 1 d . . . . .
H42 H 0.2661 -0.0036 0.7685 0.046 Uiso 1 1 calc R U . . .
C43 C 0.2420(2) 0.0150(2) 0.5764(5) 0.0302(10) Uani 1 1 d . . . . .
C44 C 0.2851(2) -0.0134(2) 0.5015(5) 0.0407(12) Uani 1 1 d . . . . .
H44A H 0.2823 -0.0078 0.4007 0.049 Uiso 1 1 calc R U . . .
H44B H 0.2645 -0.0653 0.5218 0.049 Uiso 1 1 calc R U . . .
N1 N 0.1786(2) 0.3234(2) 0.7929(4) 0.0436(10) Uani 1 1 d . . . . .
H1 H 0.1313 0.3032 0.7942 0.052 Uiso 1 1 calc R U . . .
N2 N 0.4882(2) 0.0098(2) 0.7925(4) 0.0437(10) Uani 1 1 d . . . . .
H2 H 0.5354 0.0299 0.7929 0.052 Uiso 1 1 calc R U . . .
O1 O 0.09540(18) 0.35004(17) 0.9470(4) 0.0531(9) Uani 1 1 d . . . . .
H1A H 0.0737 0.3734 0.9391 0.08 Uiso 1 1 calc R U . . .
O2 O 0.2804(2) 0.4098(3) 0.8960(5) 0.1031(17) Uani 1 1 d . . . . .
O3 O 0.57130(18) -0.01668(17) 0.9467(4) 0.0530(9) Uani 1 1 d . . . . .
H3 H 0.5931 -0.04 0.9392 0.079 Uiso 1 1 calc R U . . .
O4 O 0.3862(2) -0.0767(3) 0.8954(5) 0.1033(17) Uani 1 1 d . . . . .

loop_
_atom_site_aniso_label
_atom_site_aniso_U_11
_atom_site_aniso_U_22
_atom_site_aniso_U_33
_atom_site_aniso_U_23
_atom_site_aniso_U_13
_atom_site_aniso_U_12
C1A 0.0384(12) 0.0366(11) 0.0454(12) 0.0012(10) 0.0008(11) 0.0218(10)
C2A 0.0384(12) 0.0366(11) 0.0454(12) 0.0012(10) 0.0008(11) 0.0218(10)
C3A 0.0384(12) 0.0366(11) 0.0454(12) 0.0012(10) 0.0008(11) 0.0218(10)
C4A 0.0384(12) 0.0366(11) 0.0454(12) 0.0012(10) 0.0008(11) 0.0218(10)
C5A 0.0384(12) 0.0366(11) 0.0454(12) 0.0012(10) 0.0008(11) 0.0218(10)
C6A 0.0384(12) 0.0366(11) 0.0454(12) 0.0012(10) 0.0008(11) 0.0218(10)
C9A 0.0384(12) 0.0366(11) 0.0454(12) 0.0012(10) 0.0008(11) 0.0218(10)
C10A 0.0384(12) 0.0366(11) 0.0454(12) 0.0012(10) 0.0008(11) 0.0218(10)
C11A 0.0384(12) 0.0366(11) 0.0454(12) 0.0012(10) 0.0008(11) 0.0218(10)
C12A 0.0384(12) 0.0366(11) 0.0454(12) 0.0012(10) 0.0008(11) 0.0218(10)
C13A 0.0384(12) 0.0366(11) 0.0454(12) 0.0012(10) 0.0008(11) 0.0218(10)
C14A 0.0384(12) 0.0366(11) 0.0454(12) 0.0012(10) 0.0008(11) 0.0218(10)
C1B 0.0384(12) 0.0366(11) 0.0454(12) 0.0012(10) 0.0008(11) 0.0218(10)
C2B 0.0384(12) 0.0366(11) 0.0454(12) 0.0012(10) 0.0008(11) 0.0218(10)
C3B 0.0384(12) 0.0366(11) 0.0454(12) 0.0012(10) 0.0008(11) 0.0218(10)
C4B 0.050(3) 0.040(3) 0.048(3) -0.003(2) -0.001(2) 0.028(2)
C5B 0.050(3) 0.040(3) 0.048(3) -0.003(2) -0.001(2) 0.028(2)
C6B 0.050(3) 0.040(3) 0.048(3) -0.003(2) -0.001(2) 0.028(2)
C9B 0.050(3) 0.040(3) 0.048(3) -0.003(2) -0.001(2) 0.028(2)
C10B 0.050(3) 0.040(3) 0.048(3) -0.003(2) -0.001(2) 0.028(2)
C11B 0.050(3) 0.040(3) 0.048(3) -0.003(2) -0.001(2) 0.028(2)
C12B 0.050(3) 0.040(3) 0.048(3) -0.003(2) -0.001(2) 0.028(2)
C13B 0.050(3) 0.040(3) 0.048(3) -0.003(2) -0.001(2) 0.028(2)
C14B 0.050(3) 0.040(3) 0.048(3) -0.003(2) -0.001(2) 0.028(2)
C51A 0.0482(19) 0.056(2) 0.0461(15) -0.0008(16) -0.0011(15) 0.0266(17)
C52A 0.0482(19) 0.056(2) 0.0461(15) -0.0008(16) -0.0011(15) 0.0266(17)
C53A 0.0482(19) 0.056(2) 0.0461(15) -0.0008(16) -0.0011(15) 0.0266(17)
C51B 0.0482(19) 0.056(2) 0.0461(15) -0.0008(16) -0.0011(15) 0.0266(17)
C52B 0.0482(19) 0.056(2) 0.0461(15) -0.0008(16) -0.0011(15) 0.0266(17)
C53B 0.0482(19) 0.056(2) 0.0461(15) -0.0008(16) -0.0011(15) 0.0266(17)
C54A 0.0482(19) 0.056(2) 0.0461(15) -0.0008(16) -0.0011(15) 0.0266(17)
C55A 0.0482(19) 0.056(2) 0.0461(15) -0.0008(16) -0.0011(15) 0.0266(17)
C56A 0.0482(19) 0.056(2) 0.0461(15) -0.0008(16) -0.0011(15) 0.0266(17)
C54B 0.0482(19) 0.056(2) 0.0461(15) -0.0008(16) -0.0011(15) 0.0266(17)
C55B 0.0482(19) 0.056(2) 0.0461(15) -0.0008(16) -0.0011(15) 0.0266(17)
C56B 0.0482(19) 0.056(2) 0.0461(15) -0.0008(16) -0.0011(15) 0.0266(17)
O5 0.0317(17) 0.0356(18) 0.0402(19) 0.0021(14) -0.0036(14) 0.0149(15)
O6 0.0292(17) 0.0315(17) 0.0247(17) -0.0019(13) 0.0025(13) 0.0052(14)
O7 0.0335(17) 0.0360(18) 0.0386(18) -0.0029(14) 0.0039(14) 0.0155(15)
O8 0.0293(17) 0.0316(17) 0.0234(17) 0.0008(12) -0.0025(13) 0.0042(14)
C49 0.035(3) 0.038(3) 0.029(3) 0.001(2) -0.001(2) 0.010(2)
C46 0.035(3) 0.035(3) 0.032(3) -0.001(2) 0.001(2) 0.009(2)
C50 0.053(3) 0.055(3) 0.035(3) -0.004(2) -0.008(2) 0.004(3)
C47 0.051(3) 0.055(3) 0.035(3) 0.005(2) 0.006(2) 0.004(3)
C45 0.030(3) 0.029(2) 0.029(3) 0.002(2) 0.001(2) 0.006(2)
C48 0.031(3) 0.028(2) 0.031(3) -0.001(2) 0.000(2) 0.006(2)
C7 0.065(4) 0.032(3) 0.051(3) 0.013(2) 0.020(3) 0.028(3)
C8 0.055(4) 0.053(3) 0.066(4) 0.021(3) 0.032(3) 0.032(3)
C15 0.061(4) 0.028(3) 0.050(3) -0.010(2) -0.016(3) 0.022(3)
C16 0.055(4) 0.052(3) 0.067(4) -0.022(3) -0.031(3) 0.031(3)
C17 0.040(3) 0.035(3) 0.040(3) -0.004(2) 0.004(2) 0.024(3)
C18 0.034(3) 0.024(3) 0.058(3) -0.002(2) 0.012(2) 0.015(2)
C19 0.037(3) 0.028(3) 0.061(3) 0.004(2) 0.015(2) 0.016(2)
C20 0.037(3) 0.039(3) 0.051(3) 0.007(2) 0.015(2) 0.025(3)
C21 0.034(3) 0.039(3) 0.040(3) 0.003(2) 0.009(2) 0.019(2)
C22 0.030(3) 0.034(3) 0.036(3) -0.001(2) 0.009(2) 0.018(2)
C23 0.031(2) 0.030(2) 0.028(2) 0.0000(19) 0.0050(19) 0.013(2)
C24 0.026(2) 0.027(2) 0.020(3) 0.0006(19) -0.0027(19) 0.004(2)
C25 0.027(2) 0.030(2) 0.025(3) -0.0013(19) 0.0011(19) 0.014(2)
C26 0.035(3) 0.038(3) 0.033(3) -0.001(2) -0.007(2) 0.019(2)
C27 0.036(3) 0.054(3) 0.024(3) -0.006(2) -0.003(2) 0.024(3)
C28 0.029(3) 0.040(3) 0.041(3) -0.015(2) 0.001(2) 0.015(2)
C29 0.024(2) 0.020(2) 0.042(3) -0.003(2) -0.003(2) 0.007(2)
C30 0.034(3) 0.026(2) 0.056(3) 0.000(2) -0.005(2) 0.012(2)
C31 0.041(3) 0.039(3) 0.037(3) 0.002(2) -0.006(2) 0.027(3)
C32 0.035(3) 0.028(3) 0.056(3) -0.002(2) -0.012(2) 0.016(2)
C33 0.036(3) 0.029(3) 0.061(3) -0.004(2) -0.016(2) 0.017(2)
C34 0.040(3) 0.041(3) 0.049(3) -0.009(2) -0.016(2) 0.028(3)
C35 0.033(3) 0.037(3) 0.041(3) -0.004(2) -0.009(2) 0.019(2)
C36 0.027(3) 0.032(3) 0.038(3) 0.001(2) -0.010(2) 0.017(2)
C37 0.028(2) 0.032(3) 0.030(2) 0.000(2) -0.0050(19) 0.012(2)
C38 0.026(2) 0.025(2) 0.020(3) -0.0003(18) 0.0027(19) 0.003(2)
C39 0.028(2) 0.028(2) 0.024(3) -0.0010(19) -0.0020(19) 0.013(2)
C40 0.035(3) 0.041(3) 0.032(3) -0.002(2) 0.004(2) 0.020(2)
C41 0.036(3) 0.053(3) 0.023(2) 0.008(2) 0.006(2) 0.023(3)
C42 0.028(3) 0.040(3) 0.043(3) 0.017(2) 0.000(2) 0.013(2)
C43 0.026(2) 0.020(2) 0.039(3) 0.003(2) 0.002(2) 0.007(2)
C44 0.034(3) 0.024(2) 0.060(3) -0.001(2) 0.006(2) 0.012(2)
N1 0.042(2) 0.042(2) 0.056(3) -0.013(2) -0.018(2) 0.027(2)
N2 0.043(2) 0.043(2) 0.055(3) 0.013(2) 0.017(2) 0.028(2)
O1 0.061(2) 0.049(2) 0.052(2) -0.0153(17) -0.0062(18) 0.0288(19)
O2 0.060(3) 0.107(4) 0.145(4) -0.080(3) -0.057(3) 0.043(3)
O3 0.061(2) 0.048(2) 0.054(2) 0.0157(17) 0.0076(18) 0.0300(19)
O4 0.062(3) 0.105(4) 0.145(4) 0.078(3) 0.058(3) 0.043(3)

loop_
_atom_type_symbol
_atom_type_description
_atom_type_scat_dispersion_real
_atom_type_scat_dispersion_imag
_atom_type_scat_source
C C 0.0033 0.0016 'International Tables Vol C Tables 4.2.6.8 and 6.1.1.4'
H H 0 0 'International Tables Vol C Tables 4.2.6.8 and 6.1.1.4'
N N 0.0061 0.0033 'International Tables Vol C Tables 4.2.6.8 and 6.1.1.4'
O O 0.0106 0.006 'International Tables Vol C Tables 4.2.6.8 and 6.1.1.4'

loop_
_geom_angle_atom_site_label_1
_geom_angle_atom_site_label_2
_geom_angle_atom_site_label_3
_geom_angle
C2A C1A C6A 120
C2A C1A C7 121.3(3)
C6A C1A C7 118.6(3)
C1A C2A C3A 120
C2A C3A C4A 120
C5A C4A C3A 120
C4A C5A C6A 120
C5A C6A C1A 120
C10A C9A C14A 120
C10A C9A C15 118.5(3)
C14A C9A C15 121.4(3)
C9A C10A C11A 120
C10A C11A C12A 120
C13A C12A C11A 120
C14A C13A C12A 120
C13A C14A C9A 120
C2B C1B C6B 120
C2B C1B C7 124.9(5)
C6B C1B C7 114.6(5)
C1B C2B C3B 120
C2B C3B C4B 120
C3B C4B C5B 120
C6B C5B C4B 120
C5B C6B C1B 120
C10B C9B C14B 120
C10B C9B C15 114.2(5)
C14B C9B C15 125.3(5)
C11B C10B C9B 120
C12B C11B C10B 120
C11B C12B C13B 120
C12B C13B C14B 120
C13B C14B C9B 120
O7 C51A C52A 106.5(10)
C53A C52A C51A 110.2(10)
C52B C51B O7 136.3(11)
C51B C52B C53B 121.2(11)
O5 C54A C55A 106.4(10)
C56A C55A C54A 110.0(10)
C55B C54B O5 136.1(11)
C54B C55B C56B 120.5(11)
C54B O5 C31 113.2(7)
C31 O5 C54A 112.8(6)
C38 O6 C48 113.4(3)
C17 O7 C51B 113.1(7)
C17 O7 C51A 112.2(6)
C24 O8 C45 113.7(3)
C48 C49 C50 112.7(4)
C45 C46 C47 112.6(4)
O8 C45 C46 108.1(3)
O6 C48 C49 107.9(3)
O3 C7 C8 109.3(4)
O3 C7 C1A 105.0(4)
C8 C7 C1A 120.8(4)
O3 C7 C1B 124.6(5)
C8 C7 C1B 98.6(5)
O4 C8 N2 123.7(5)
O4 C8 C7 118.9(5)
N2 C8 C7 117.3(5)
O1 C15 C16 109.7(4)
O1 C15 C9A 105.0(4)
C16 C15 C9A 120.8(4)
O1 C15 C9B 124.8(5)
C16 C15 C9B 98.3(5)
O2 C16 N1 123.8(5)
O2 C16 C15 119.2(5)
N1 C16 C15 116.9(5)
O7 C17 C18 118.2(4)
O7 C17 C22 119.9(4)
C18 C17 C22 121.8(4)
C17 C18 C19 118.5(4)
C17 C18 C44 120.8(4)
C19 C18 C44 120.7(4)
C20 C19 C18 121.1(4)
C19 C20 C21 119.4(4)
C19 C20 N2 123.0(4)
C21 C20 N2 117.6(4)
C22 C21 C20 120.7(4)
C17 C22 C21 118.3(4)
C17 C22 C23 120.7(4)
C21 C22 C23 120.7(4)
C22 C23 C25 108.8(3)
O8 C24 C25 119.4(4)
O8 C24 C29 119.5(4)
C25 C24 C29 121.1(4)
C26 C25 C24 118.4(4)
C26 C25 C23 118.6(4)
C24 C25 C23 122.7(4)
C25 C26 C27 121.0(4)
C28 C27 C26 119.0(4)
C27 C28 C29 122.2(4)
C28 C29 C24 118.1(4)
C28 C29 C30 119.6(4)
C24 C29 C30 122.3(4)
C29 C30 C32 110.3(3)
O5 C31 C32 118.5(4)
O5 C31 C36 119.5(4)
C32 C31 C36 122.0(4)
C31 C32 C33 118.7(4)
C31 C32 C30 120.5(4)
C33 C32 C30 120.7(4)
C34 C33 C32 120.6(4)
C33 C34 C35 119.7(4)
C33 C34 N1 122.3(4)
C35 C34 N1 118.0(4)
C34 C35 C36 120.9(4)
C31 C36 C35 118.0(4)
C31 C36 C37 120.9(4)
C35 C36 C37 120.7(4)
C36 C37 C39 109.1(3)
O6 C38 C43 119.2(4)
O6 C38 C39 119.3(4)
C43 C38 C39 121.4(4)
C40 C39 C38 118.4(4)
C40 C39 C37 118.8(4)
C38 C39 C37 122.5(4)
C39 C40 C41 121.0(4)
C42 C41 C40 119.4(4)
C41 C42 C43 121.8(4)
C42 C43 C38 117.8(4)
C42 C43 C44 119.6(4)
C38 C43 C44 122.5(4)
C43 C44 C18 110.0(3)
C16 N1 C34 128.3(4)
C8 N2 C20 128.0(4)

loop_
_geom_bond_atom_site_label_1
_geom_bond_atom_site_label_2
_geom_bond_distance
C1A C2A 1.39
C1A C6A 1.39
C1A C7 1.530(6)
C2A C3A 1.39
C3A C4A 1.39
C4A C5A 1.39
C5A C6A 1.39
C9A C10A 1.39
C9A C14A 1.39
C9A C15 1.530(6)
C10A C11A 1.39
C11A C12A 1.39
C12A C13A 1.39
C13A C14A 1.39
C1B C2B 1.39
C1B C6B 1.39
C1B C7 1.547(7)
C2B C3B 1.39
C3B C4B 1.39
C4B C5B 1.39
C5B C6B 1.39
C9B C10B 1.39
C9B C14B 1.39
C9B C15 1.548(7)
C10B C11B 1.39
C11B C12B 1.39
C12B C13B 1.39
C13B C14B 1.39
C51A O7 1.473(17)
C51A C52A 1.566(19)
C52A C53A 1.529(14)
C51B C52B 1.214(17)
C51B O7 1.394(17)
C52B C53B 1.542(14)
C54A O5 1.482(17)
C54A C55A 1.549(19)
C55A C56A 1.528(14)
C54B C55B 1.237(18)
C54B O5 1.375(17)
C55B C56B 1.549(14)
O5 C31 1.383(5)
O6 C38 1.387(5)
O6 C48 1.429(5)
O7 C17 1.382(5)
O8 C24 1.381(5)
O8 C45 1.425(5)
C49 C48 1.502(6)
C49 C50 1.522(6)
C46 C45 1.505(6)
C46 C47 1.520(6)
C7 O3 1.424(6)
C7 C8 1.504(7)
C8 O4 1.243(6)
C8 N2 1.333(6)
C15 O1 1.423(6)
C15 C16 1.504(7)
C16 O2 1.235(6)
C16 N1 1.336(6)
C17 C18 1.386(6)
C17 C22 1.388(6)
C18 C19 1.387(7)
C18 C44 1.522(6)
C19 C20 1.381(7)
C20 C21 1.394(6)
C20 N2 1.427(6)
C21 C22 1.391(6)
C22 C23 1.512(6)
C23 C25 1.522(6)
C24 C25 1.396(6)
C24 C29 1.396(6)
C25 C26 1.385(6)
C26 C27 1.387(6)
C27 C28 1.369(6)
C28 C29 1.379(6)
C29 C30 1.518(6)
C30 C32 1.521(6)
C31 C32 1.384(6)
C31 C36 1.385(6)
C32 C33 1.387(7)
C33 C34 1.384(7)
C34 C35 1.385(6)
C34 N1 1.431(6)
C35 C36 1.396(6)
C36 C37 1.505(6)
C37 C39 1.520(6)
C38 C43 1.394(6)
C38 C39 1.397(6)
C39 C40 1.382(6)
C40 C41 1.383(6)
C41 C42 1.375(6)
C42 C43 1.383(6)
C43 C44 1.520(6)
